data_4509370
loop_
_publ_author_name
'Hou, Lei'
'Zhang, Jie-Peng'
'Chen, Xiao-Ming'

_publ_section_title
;
 Two Metal-Carboxylate Frameworks Featuring Uncommon 2D + 3D and
 3-Fold-Interpenetration: (3,5)-Connected Isomeric hms and gra Nets
;
_journal_issue 5
_journal_name_full 'Crystal Growth &amp; Design'
_journal_page_first 2415
_journal_paper_doi 10.1021/cg801308u
_journal_volume 9
_journal_year 2009
_chemical_formula_sum 'C89 H49 O24 Zn5'
_chemical_formula_weight 1829.13
_chemical_name_systematic
; 
 ? 
;
_space_group_IT_number 5
_symmetry_cell_setting monoclinic
_symmetry_space_group_name_Hall 'C 2y'
_symmetry_space_group_name_H-M 'C 1 2 1'
_atom_sites_solution_hydrogens geom
_atom_sites_solution_primary direct
_atom_sites_solution_secondary difmap
_audit_creation_method SHELXL-97
_cell_angle_alpha 90.00
_cell_angle_beta 96.420(7)
_cell_angle_gamma 90.00
_cell_formula_units_Z 2
_cell_length_a 16.783(6)
_cell_length_b 28.062(11)
_cell_length_c 13.894(5)
_cell_measurement_reflns_used 1694
_cell_measurement_temperature 295(2)
_cell_measurement_theta_max 20.04
_cell_measurement_theta_min 2.44
_cell_volume 6503(4)
_computing_structure_refinement 'SHELXL-97 (Sheldrick, 1997)'
_computing_structure_solution 'SHELXS-97 (Sheldrick, 1990)'
_diffrn_ambient_temperature 295(2)
_diffrn_measured_fraction_theta_full 0.977
_diffrn_measured_fraction_theta_max 0.977
_diffrn_measurement_device_type 'Bruker Smart Appex'
_diffrn_measurement_method \w-scan
_diffrn_radiation_monochromator graphite
_diffrn_radiation_source 'fine-focus sealed tube'
_diffrn_radiation_type MoK\a
_diffrn_radiation_wavelength 0.71073
_diffrn_reflns_av_R_equivalents 0.0762
_diffrn_reflns_av_sigmaI/netI 0.1650
_diffrn_reflns_limit_h_max 20
_diffrn_reflns_limit_h_min -18
_diffrn_reflns_limit_k_max 17
_diffrn_reflns_limit_k_min -34
_diffrn_reflns_limit_l_max 17
_diffrn_reflns_limit_l_min -17
_diffrn_reflns_number 16756
_diffrn_reflns_theta_full 26.00
_diffrn_reflns_theta_max 26.00
_diffrn_reflns_theta_min 1.45
_exptl_absorpt_coefficient_mu 0.958
_exptl_absorpt_correction_T_max 0.9103
_exptl_absorpt_correction_T_min 0.8390
_exptl_absorpt_correction_type multi-scan
_exptl_absorpt_process_details sadabs
_exptl_crystal_colour pale-yellow
_exptl_crystal_density_diffrn 0.934
_exptl_crystal_density_method 'not measured'
_exptl_crystal_description block
_exptl_crystal_F_000 1850
_exptl_crystal_size_max 0.19
_exptl_crystal_size_mid 0.16
_exptl_crystal_size_min 0.10
_platon_squeeze_details
;
;
_refine_diff_density_max 0.349
_refine_diff_density_min -0.224
_refine_diff_density_rms 0.056
_refine_ls_abs_structure_details 'Flack H D (1983), Acta Cryst. A39, 876-881'
_refine_ls_abs_structure_Flack 0.24(2)
_refine_ls_extinction_method none
_refine_ls_goodness_of_fit_ref 0.931
_refine_ls_hydrogen_treatment constr
_refine_ls_matrix_type full
_refine_ls_number_parameters 562
_refine_ls_number_reflns 8898
_refine_ls_number_restraints 37
_refine_ls_restrained_S_all 0.946
_refine_ls_R_factor_all 0.1116
_refine_ls_R_factor_gt 0.0593
_refine_ls_shift/su_max 0.000
_refine_ls_shift/su_mean 0.000
_refine_ls_structure_factor_coef Fsqd
_refine_ls_weighting_details 'calc w=1/[\s^2^(Fo^2^)+(0.0003P)^2^+0.0000P] where P=(Fo^2^+2Fc^2^)/3'
_refine_ls_weighting_scheme calc
_refine_ls_wR_factor_gt 0.1120
_refine_ls_wR_factor_ref 0.1262
_reflns_number_gt 3993
_reflns_number_total 8898
_reflns_threshold_expression >2sigma(I)
_cod_data_source_file cg801308usup2.cif
_cod_data_source_block I
_cod_original_sg_symbol_H-M C2
_cod_database_code 4509370

loop_
_symmetry_equiv_pos_as_xyz
'x, y, z'
'-x, y, -z'
'x+1/2, y+1/2, z'
'-x+1/2, y+1/2, -z'

loop_
_atom_site_label
_atom_site_type_symbol
_atom_site_fract_x
_atom_site_fract_y
_atom_site_fract_z
_atom_site_U_iso_or_equiv
_atom_site_adp_type
_atom_site_occupancy
_atom_site_symmetry_multiplicity
_atom_site_calc_flag
_atom_site_refinement_flags
_atom_site_disorder_group
Zn1 Zn 0.04395(7) -0.07291(6) 0.75321(11) 0.1280(6) Uani 1 1 d . .
Zn2 Zn 0.4879(9) 0.4078(5) 0.4815(11) 0.062(5) Uani 0.30 1 d P 1
Zn2' Zn 0.5415(8) 0.4113(8) 0.520(3) 0.077(4) Uani 0.20 1 d P 2
Zn3 Zn 0.00859(5) 0.38144(4) 0.11867(5) 0.0545(2) Uani 1 1 d . .
C1 C 0.1690(6) -0.0396(4) 0.7078(10) 0.140(5) Uani 1 1 d D .
O1 O 0.1679(5) -0.0688(3) 0.7712(6) 0.134(3) Uani 1 1 d D .
O2 O 0.1081(17) -0.0155(14) 0.676(4) 0.162(11) Uani 0.49(6) 1 d PDU 1
O2' O 0.1050(14) -0.0377(14) 0.649(3) 0.156(9) Uani 0.51(6) 1 d PDU 2
C2 C 0.2458(5) -0.0150(3) 0.6941(7) 0.119(3) Uani 1 1 d . .
C3 C 0.3182(6) -0.0303(3) 0.7448(7) 0.123(4) Uani 1 1 d . .
H3 H 0.3194 -0.0563 0.7865 0.148 Uiso 1 1 calc R .
C4 C 0.3885(5) -0.0058(3) 0.7316(7) 0.106(3) Uani 1 1 d . .
H4 H 0.4370 -0.0171 0.7620 0.127 Uiso 1 1 calc R .
C5 C 0.3884(5) 0.0347(3) 0.6748(7) 0.110(3) Uani 1 1 d . .
C6 C 0.3159(5) 0.0509(3) 0.6241(8) 0.124(4) Uani 1 1 d . .
H6 H 0.3147 0.0780 0.5853 0.149 Uiso 1 1 calc R .
C7 C 0.2456(5) 0.0248(3) 0.6339(7) 0.132(3) Uani 1 1 d . .
H7 H 0.1976 0.0345 0.5994 0.159 Uiso 1 1 calc R .
C8 C 0.4627(6) 0.0616(4) 0.6603(8) 0.115(4) Uani 1 1 d . .
C9 C 0.5347(6) 0.0375(4) 0.6552(7) 0.108(4) Uani 1 1 d . .
H9 H 0.5330 0.0043 0.6552 0.130 Uiso 1 1 calc R .
C10 C 0.6072(7) 0.0584(4) 0.6503(8) 0.117(4) Uani 1 1 d . .
C11 C 0.6047(7) 0.1076(4) 0.6537(7) 0.119(3) Uani 1 1 d . .
H11 H 0.6523 0.1246 0.6540 0.143 Uiso 1 1 calc R .
C12 C 0.5327(6) 0.1330(5) 0.6569(7) 0.117(4) Uani 1 1 d . .
C13 C 0.4609(6) 0.1104(4) 0.6603(7) 0.092(3) Uani 1 1 d . .
H13 H 0.4134 0.1272 0.6626 0.111 Uiso 1 1 calc R .
C14 C 0.6808(7) 0.0299(4) 0.6512(8) 0.129(3) Uani 1 1 d . .
C15 C 0.7486(6) 0.0415(4) 0.7109(9) 0.133(3) Uani 1 1 d . .
H15 H 0.7476 0.0661 0.7558 0.160 Uiso 1 1 calc R .
C16 C 0.8190(7) 0.0161(4) 0.7036(9) 0.133(3) Uani 1 1 d . .
H16 H 0.8640 0.0232 0.7465 0.160 Uiso 1 1 calc R .
C17 C 0.8249(7) -0.0192(4) 0.6352(8) 0.127(3) Uani 1 1 d . .
C18 C 0.7561(7) -0.0294(4) 0.5742(9) 0.144(3) Uani 1 1 d . .
H18 H 0.7576 -0.0529 0.5270 0.173 Uiso 1 1 calc R .
C19 C 0.6837(8) -0.0048(4) 0.5824(9) 0.143(3) Uani 1 1 d . .
H19 H 0.6380 -0.0122 0.5410 0.172 Uiso 1 1 calc R .
C20 C 0.9016(8) -0.0438(5) 0.6313(12) 0.135(4) Uani 1 1 d . .
O3 O 0.9471(4) -0.0401(3) 0.7093(7) 0.129(3) Uani 1 1 d . .
O4 O 0.9080(6) -0.0667(4) 0.5567(8) 0.190(4) Uani 1 1 d . .
C21 C 0.5371(7) 0.1871(5) 0.6596(7) 0.112(4) Uani 1 1 d . .
C22 C 0.5767(6) 0.2109(4) 0.5913(7) 0.109(3) Uani 1 1 d . .
H22 H 0.6036 0.1938 0.5474 0.131 Uiso 1 1 calc R .
C23 C 0.5757(6) 0.2600(4) 0.5894(7) 0.118(4) Uani 1 1 d . .
H23 H 0.6016 0.2762 0.5435 0.142 Uiso 1 1 calc R .
C24 C 0.5365(6) 0.2854(5) 0.6555(7) 0.118(4) Uani 1 1 d . .
C25 C 0.4984(7) 0.2603(4) 0.7232(8) 0.129(4) Uani 1 1 d . .
H25 H 0.4708 0.2773 0.7664 0.154 Uiso 1 1 calc R .
C26 C 0.4995(7) 0.2110(4) 0.7292(10) 0.129(4) Uani 1 1 d . .
H26 H 0.4763 0.1948 0.7774 0.155 Uiso 1 1 calc R .
C27 C 0.5431(6) 0.3388(4) 0.6607(8) 0.108(3) Uani 1 1 d . .
C28 C 0.1269(5) 0.3444(3) 0.0132(6) 0.065(2) Uani 1 1 d . .
C29 C 0.2059(5) 0.3214(3) 0.0097(5) 0.069(2) Uani 1 1 d . .
C30 C 0.2739(5) 0.3326(3) 0.0741(5) 0.080(3) Uani 1 1 d . .
H30 H 0.2698 0.3564 0.1198 0.096 Uiso 1 1 calc R .
C31 C 0.3464(5) 0.3098(3) 0.0721(6) 0.076(2) Uani 1 1 d . .
H31 H 0.3899 0.3178 0.1167 0.092 Uiso 1 1 calc R .
C32 C 0.3542(5) 0.2750(3) 0.0038(6) 0.075(2) Uani 1 1 d . .
C33 C 0.2892(5) 0.2619(3) -0.0611(7) 0.086(3) Uani 1 1 d . .
H33 H 0.2942 0.2379 -0.1061 0.103 Uiso 1 1 calc R .
C34 C 0.2152(5) 0.2855(3) -0.0583(5) 0.075(2) Uani 1 1 d . .
H34 H 0.1717 0.2770 -0.1024 0.090 Uiso 1 1 calc R .
C35 C 0.4291(4) 0.2487(3) 0.0022(6) 0.065(2) Uani 1 1 d . .
C36 C 0.5000 0.2731(4) 0.0000 0.077(4) Uani 1 2 d S .
H36 H 0.5000 0.3063 0.0000 0.092 Uiso 1 2 calc SR .
C37 C 0.4304(4) 0.1994(2) 0.0021(5) 0.063(2) Uani 1 1 d . .
H37 H 0.3826 0.1827 0.0035 0.076 Uiso 1 1 calc R .
C38 C 0.5000 0.1745(3) 0.0000 0.071(3) Uani 1 2 d SD .
C39 C 0.5000 0.1199(3) 0.0000 0.062(3) Uani 1 2 d SD .
C40 C 0.4653(4) 0.0956(2) 0.0718(5) 0.066(2) Uani 1 1 d . .
H40 H 0.4399 0.1121 0.1177 0.079 Uiso 1 1 calc R .
C41 C 0.4693(5) 0.0461(3) 0.0739(6) 0.083(2) Uani 1 1 d U .
H41 H 0.4513 0.0296 0.1253 0.100 Uiso 1 1 calc R .
C42 C 0.5000 0.0210(4) 0.0000 0.062(2) Uani 1 2 d SU .
C43 C 0.5000 -0.0330(5) 0.0000 0.067(3) Uani 1 2 d SU .
C44 C 0.0102(5) 0.3533(5) 0.2934(5) 0.085(3) Uani 1 1 d D .
C45 C 0.0055(6) 0.3531(4) 0.4011(5) 0.089(2) Uani 1 1 d DU .
C46 C 0.0004(6) 0.3951(3) 0.4498(5) 0.091(3) Uani 1 1 d U .
H46 H -0.0026 0.4238 0.4160 0.110 Uiso 1 1 calc R .
C47 C 0.0040(6) 0.3123(3) 0.4513(3) 0.107(3) Uani 1 1 d DU .
H47 H 0.0086 0.2834 0.4195 0.128 Uiso 1 1 calc R .
O5 O 0.5245(4) 0.3602(2) 0.7360(5) 0.115(2) Uani 1 1 d U .
O6 O 0.5560(4) 0.3614(3) 0.5849(5) 0.130(2) Uani 1 1 d U .
O7 O 0.1147(3) 0.3669(2) 0.0862(3) 0.0781(18) Uani 1 1 d . .
O8 O 0.0777(3) 0.3413(2) -0.0599(4) 0.0769(16) Uani 1 1 d . .
O9 O 0.4813(3) -0.05322(19) 0.0736(4) 0.0706(15) Uani 1 1 d . .
O10 O 0.0027(3) 0.3923(3) 0.2531(3) 0.083(2) Uani 1 1 d . .
O11 O 0.0157(4) 0.3170(3) 0.2497(4) 0.120(3) Uani 1 1 d . .
O1W O 0.0214(15) -0.0524(8) 0.8897(19) 0.176(7) Uani 0.50 1 d P 1
O1W' O 0.0247(15) -0.0894(8) 0.8956(19) 0.176(7) Uani 0.50 1 d P 2

loop_
_atom_site_aniso_label
_atom_site_aniso_U_11
_atom_site_aniso_U_22
_atom_site_aniso_U_33
_atom_site_aniso_U_23
_atom_site_aniso_U_13
_atom_site_aniso_U_12
Zn1 0.0797(8) 0.1437(13) 0.1577(13) -0.0591(10) 0.0001(8) 0.0090(8)
Zn2 0.048(14) 0.063(2) 0.077(12) -0.005(3) 0.014(13) 0.005(6)
Zn2' 0.027(7) 0.083(6) 0.120(9) -0.006(6) 0.003(9) -0.001(6)
Zn3 0.0554(5) 0.0598(5) 0.0497(4) -0.0018(5) 0.0121(3) -0.0037(5)
C1 0.130(13) 0.111(11) 0.188(15) 0.008(10) 0.068(11) 0.020(10)
O1 0.146(6) 0.111(6) 0.147(7) 0.011(5) 0.032(5) -0.008(5)
O2 0.115(11) 0.075(18) 0.31(3) 0.04(2) 0.079(13) 0.000(14)
O2' 0.102(11) 0.066(18) 0.32(3) 0.064(19) 0.099(13) 0.034(13)
C2 0.103(7) 0.112(8) 0.151(8) 0.031(6) 0.059(6) -0.005(6)
C3 0.111(9) 0.096(8) 0.159(10) 0.031(7) -0.001(8) 0.025(7)
C4 0.091(8) 0.088(8) 0.136(9) 0.003(7) 0.004(7) 0.026(6)
C5 0.107(10) 0.093(8) 0.134(9) -0.015(7) 0.031(7) 0.000(7)
C6 0.056(6) 0.124(9) 0.194(11) 0.051(8) 0.021(7) 0.013(6)
C7 0.099(7) 0.135(8) 0.168(9) 0.032(7) 0.036(6) 0.034(7)
C8 0.079(9) 0.131(11) 0.137(9) 0.011(8) 0.015(7) 0.005(8)
C9 0.100(9) 0.108(9) 0.112(7) -0.024(6) -0.012(7) 0.020(8)
C10 0.118(10) 0.103(9) 0.137(9) 0.015(8) 0.049(7) 0.022(8)
C11 0.112(10) 0.126(10) 0.122(8) 0.026(8) 0.025(7) -0.002(8)
C12 0.113(11) 0.130(11) 0.104(7) -0.003(7) -0.012(7) 0.042(9)
C13 0.074(7) 0.101(9) 0.107(7) 0.001(6) 0.031(6) -0.018(6)
C14 0.135(7) 0.098(7) 0.152(8) 0.006(6) 0.011(6) 0.013(6)
C15 0.118(7) 0.108(6) 0.171(7) -0.002(6) 0.003(6) 0.010(6)
C16 0.113(7) 0.111(7) 0.174(7) -0.017(6) 0.011(6) 0.000(6)
C17 0.113(7) 0.113(7) 0.154(7) 0.005(6) 0.009(6) -0.013(6)
C18 0.140(8) 0.120(7) 0.168(7) 0.000(6) 0.001(6) 0.002(6)
C19 0.142(7) 0.114(7) 0.169(7) 0.007(6) 0.000(7) 0.019(6)
C20 0.102(9) 0.126(10) 0.188(12) 0.006(9) 0.061(8) 0.050(8)
O3 0.067(5) 0.134(6) 0.185(8) -0.035(6) 0.007(5) 0.020(4)
O4 0.207(9) 0.156(8) 0.202(9) -0.057(7) 0.008(8) 0.093(7)
C21 0.113(10) 0.128(11) 0.091(7) 0.022(8) -0.006(6) -0.026(8)
C22 0.118(9) 0.096(8) 0.115(8) -0.008(7) 0.016(7) -0.013(7)
C23 0.080(7) 0.189(14) 0.082(7) 0.024(8) -0.005(6) -0.011(8)
C24 0.095(9) 0.161(13) 0.093(8) 0.006(9) -0.010(7) -0.004(8)
C25 0.121(10) 0.158(13) 0.104(8) 0.021(8) -0.003(7) -0.045(9)
C26 0.148(12) 0.080(8) 0.168(11) 0.003(8) 0.058(9) -0.023(8)
C27 0.097(6) 0.102(7) 0.131(7) 0.021(5) 0.039(5) -0.010(5)
C28 0.076(6) 0.070(6) 0.053(5) 0.004(4) 0.025(4) -0.001(5)
C29 0.077(6) 0.062(5) 0.066(5) -0.010(4) 0.001(4) 0.014(4)
C30 0.091(7) 0.073(6) 0.073(5) -0.019(4) -0.005(5) -0.005(5)
C31 0.058(5) 0.060(5) 0.108(6) -0.015(5) -0.005(5) 0.028(5)
C32 0.052(5) 0.069(6) 0.101(6) 0.011(5) -0.002(5) -0.008(5)
C33 0.068(6) 0.058(5) 0.132(7) -0.021(5) 0.010(6) 0.030(5)
C34 0.076(6) 0.079(6) 0.070(5) -0.009(5) 0.010(4) -0.018(5)
C35 0.039(5) 0.060(5) 0.096(6) 0.002(4) 0.004(4) 0.003(4)
C36 0.086(10) 0.045(7) 0.099(9) 0.000 0.004(7) 0.000
C37 0.036(4) 0.061(5) 0.099(6) -0.010(4) 0.034(4) -0.004(4)
C38 0.102(11) 0.052(7) 0.064(7) 0.000 0.026(6) 0.000
C39 0.038(6) 0.039(6) 0.108(9) 0.000 -0.002(6) 0.000
C40 0.061(5) 0.044(5) 0.096(6) -0.002(4) 0.029(4) -0.006(4)
C41 0.091(6) 0.085(6) 0.084(5) 0.003(4) 0.052(4) -0.008(5)
C42 0.052(5) 0.064(6) 0.074(5) 0.000 0.028(4) 0.000
C43 0.047(6) 0.073(7) 0.081(7) 0.000 0.004(5) 0.000
C44 0.055(6) 0.159(11) 0.044(6) 0.001(7) 0.014(4) 0.029(6)
C45 0.126(6) 0.086(6) 0.055(5) 0.016(4) 0.010(4) -0.005(5)
C46 0.129(6) 0.085(6) 0.059(4) 0.000(4) 0.000(5) -0.004(5)
C47 0.169(7) 0.082(6) 0.067(5) -0.011(4) 0.001(6) -0.003(6)
O5 0.114(5) 0.082(5) 0.154(6) 0.008(4) 0.043(4) 0.001(4)
O6 0.112(5) 0.138(6) 0.144(5) 0.023(5) 0.041(4) -0.032(4)
O7 0.062(3) 0.111(6) 0.064(3) 0.004(3) 0.020(2) 0.018(3)
O8 0.078(4) 0.081(4) 0.068(3) -0.017(3) -0.008(3) 0.012(3)
O9 0.075(4) 0.057(3) 0.081(4) 0.002(3) 0.016(3) 0.006(3)
O10 0.078(4) 0.127(7) 0.043(3) 0.013(4) 0.002(3) -0.015(4)
O11 0.157(6) 0.154(7) 0.052(3) -0.025(4) 0.024(4) 0.015(5)
O1W 0.163(9) 0.166(18) 0.201(11) -0.050(18) 0.030(8) 0.058(16)
O1W' 0.163(9) 0.166(18) 0.201(11) -0.050(18) 0.030(8) 0.058(16)

loop_
_atom_type_symbol
_atom_type_description
_atom_type_scat_dispersion_real
_atom_type_scat_dispersion_imag
_atom_type_scat_source
C C 0.0033 0.0016 'International Tables Vol C Tables 4.2.6.8 and 6.1.1.4'
H H 0.0000 0.0000 'International Tables Vol C Tables 4.2.6.8 and 6.1.1.4'
O O 0.0106 0.0060 'International Tables Vol C Tables 4.2.6.8 and 6.1.1.4'
Zn Zn 0.2839 1.4301 'International Tables Vol C Tables 4.2.6.8 and 6.1.1.4'

loop_
_geom_angle_atom_site_label_1
_geom_angle_atom_site_label_2
_geom_angle_atom_site_label_3
_geom_angle
_geom_angle_site_symmetry_1
_geom_angle_site_symmetry_3
O3 Zn1 O5 107.8(3) 1_455 3_445
O3 Zn1 O1W 85.5(7) 1_455 .
O5 Zn1 O1W 110.1(7) 3_445 .
O3 Zn1 O1 145.1(4) 1_455 .
O5 Zn1 O1 103.0(3) 3_445 .
O1W Zn1 O1 99.2(7) . .
O3 Zn1 O1W' 101.2(7) 1_455 .
O5 Zn1 O1W' 81.9(7) 3_445 .
O1W Zn1 O1W' 29.1(7) . .
O1 Zn1 O1W' 99.1(7) . .
O3 Zn1 O2' 90.9(7) 1_455 .
O5 Zn1 O2' 117.6(11) 3_445 .
O1W Zn1 O2' 130.8(13) . .
O1 Zn1 O2' 59.9(5) . .
O1W' Zn1 O2' 152.9(11) . .
O3 Zn1 O2 86.4(6) 1_455 .
O5 Zn1 O2 135.9(15) 3_445 .
O1W Zn1 O2 112.5(17) . .
O1 Zn1 O2 59.7(5) . .
O1W' Zn1 O2 137.4(16) . .
O2' Zn1 O2 18.4(14) . .
O3 Zn1 C1 117.3(4) 1_455 .
O5 Zn1 C1 118.8(4) 3_445 .
O1W Zn1 C1 112.5(8) . .
O1 Zn1 C1 29.5(3) . .
O1W' Zn1 C1 123.8(8) . .
O2' Zn1 C1 31.4(5) . .
O2 Zn1 C1 30.8(5) . .
Zn2 Zn2 O6 130.6(5) 2_656 2_656
Zn2 Zn2 O4 89(4) 2_656 3_455
O6 Zn2 O4 106.9(10) 2_656 3_455
Zn2 Zn2 O4 73(3) 2_656 4_656
O6 Zn2 O4 117.5(10) 2_656 4_656
O4 Zn2 O4 133.4(9) 3_455 4_656
Zn2 Zn2 O6 36.9(4) 2_656 .
O6 Zn2 O6 93.6(8) 2_656 .
O4 Zn2 O6 102.2(9) 3_455 .
O4 Zn2 O6 88.9(6) 4_656 .
Zn2' Zn2' O4 108(3) 2_656 4_656
Zn2' Zn2' O6 106.5(12) 2_656 .
O4 Zn2' O6 130.0(14) 4_656 .
Zn2' Zn2' O4 37.5(18) 2_656 3_455
O4 Zn2' O4 128.8(13) 4_656 3_455
O6 Zn2' O4 100.5(11) . 3_455
Zn2' Zn2' O2' 127(2) 2_656 3
O4 Zn2' O2' 92.5(14) 4_656 3
O6 Zn2' O2' 93.9(17) . 3
O4 Zn2' O2' 91.9(14) 3_455 3
O10 Zn3 O7 114.4(2) . .
O10 Zn3 O8 112.8(2) . 2
O7 Zn3 O8 116.3(2) . 2
O10 Zn3 O9 97.2(3) . 3_455
O7 Zn3 O9 108.1(2) . 3_455
O8 Zn3 O9 105.7(2) 2 3_455
O10 Zn3 C44 27.5(3) . .
O7 Zn3 C44 104.2(2) . .
O8 Zn3 C44 98.5(3) 2 .
O9 Zn3 C44 124.5(3) 3_455 .
O1 C1 O2 123(2) . .
O1 C1 O2' 114(2) . .
O2 C1 O2' 33(2) . .
O1 C1 C2 119.4(9) . .
O2 C1 C2 113(2) . .
O2' C1 C2 125.4(19) . .
O1 C1 Zn1 57.8(5) . .
O2 C1 Zn1 67.2(19) . .
O2' C1 Zn1 59.6(18) . .
C2 C1 Zn1 171.3(10) . .
C1 O1 Zn1 92.7(7) . .
C1 O2 Zn1 82.0(18) . .
C1 O2' Zn1 89(2) . .
C1 O2' Zn2' 135(3) . 3_445
Zn1 O2' Zn2' 91.3(13) . 3_445
C7 C2 C3 119.4(6) . .
C7 C2 C1 120.1(7) . .
C3 C2 C1 120.5(7) . .
C4 C3 C2 118.8(6) . .
C4 C3 H3 120.6 . .
C2 C3 H3 120.6 . .
C5 C4 C3 122.2(6) . .
C5 C4 H4 118.9 . .
C3 C4 H4 118.9 . .
C4 C5 C6 119.7(6) . .
C4 C5 C8 123.0(9) . .
C6 C5 C8 117.2(8) . .
C7 C6 C5 118.0(6) . .
C7 C6 H6 121.0 . .
C5 C6 H6 121.0 . .
C2 C7 C6 121.9(6) . .
C2 C7 H7 119.1 . .
C6 C7 H7 119.1 . .
C13 C8 C9 120.4(11) . .
C13 C8 C5 119.1(10) . .
C9 C8 C5 120.2(11) . .
C10 C9 C8 125.3(12) . .
C10 C9 H9 117.4 . .
C8 C9 H9 117.4 . .
C9 C10 C11 113.6(11) . .
C9 C10 C14 121.2(11) . .
C11 C10 C14 124.9(11) . .
C10 C11 C12 122.4(11) . .
C10 C11 H11 118.8 . .
C12 C11 H11 118.8 . .
C13 C12 C11 122.0(12) . .
C13 C12 C21 120.2(10) . .
C11 C12 C21 117.8(11) . .
C12 C13 C8 116.3(11) . .
C12 C13 H13 121.8 . .
C8 C13 H13 121.8 . .
C19 C14 C15 120.0(13) . .
C19 C14 C10 118.5(11) . .
C15 C14 C10 121.0(11) . .
C14 C15 C16 119.2(12) . .
C14 C15 H15 120.4 . .
C16 C15 H15 120.4 . .
C17 C16 C15 122.8(12) . .
C17 C16 H16 118.6 . .
C15 C16 H16 118.6 . .
C18 C17 C16 116.8(12) . .
C18 C17 C20 123.7(13) . .
C16 C17 C20 119.5(12) . .
C17 C18 C19 121.0(12) . .
C17 C18 H18 119.5 . .
C19 C18 H18 119.5 . .
C14 C19 C18 120.2(13) . .
C14 C19 H19 119.9 . .
C18 C19 H19 119.9 . .
O4 C20 O3 131.6(13) . .
O4 C20 C17 115.8(15) . .
O3 C20 C17 112.4(13) . .
C20 O3 Zn1 130.6(9) . 1_655
C20 O4 Zn2' 152.1(14) . 4_646
C20 O4 Zn2 141.2(11) . 3_545
Zn2' O4 Zn2 11.3(10) 4_646 3_545
C20 O4 Zn2 124.5(11) . 4_646
Zn2' O4 Zn2 29.0(8) 4_646 4_646
Zn2 O4 Zn2 17.8(6) 3_545 4_646
C20 O4 Zn2' 118.5(13) . 3_545
Zn2' O4 Zn2' 34.2(17) 4_646 3_545
Zn2 O4 Zn2' 22.9(8) 3_545 3_545
Zn2 O4 Zn2' 7.1(10) 4_646 3_545
C26 C21 C22 122.4(11) . .
C26 C21 C12 118.4(9) . .
C22 C21 C12 119.2(11) . .
C23 C22 C21 119.1(11) . .
C23 C22 H22 120.4 . .
C21 C22 H22 120.4 . .
C22 C23 C24 120.4(11) . .
C22 C23 H23 119.8 . .
C24 C23 H23 119.8 . .
C23 C24 C25 118.5(12) . .
C23 C24 C27 120.4(9) . .
C25 C24 C27 120.8(9) . .
C26 C25 C24 123.0(12) . .
C26 C25 H25 118.5 . .
C24 C25 H25 118.5 . .
C25 C26 C21 116.4(12) . .
C25 C26 H26 121.8 . .
C21 C26 H26 121.8 . .
O6 C27 O5 121.6(9) . .
O6 C27 C24 118.5(9) . .
O5 C27 C24 119.1(8) . .
O7 C28 O8 123.8(8) . .
O7 C28 C29 118.8(8) . .
O8 C28 C29 117.3(7) . .
C34 C29 C30 116.6(7) . .
C34 C29 C28 120.2(7) . .
C30 C29 C28 123.2(7) . .
C31 C30 C29 122.6(7) . .
C31 C30 H30 118.7 . .
C29 C30 H30 118.7 . .
C30 C31 C32 119.7(8) . .
C30 C31 H31 120.2 . .
C32 C31 H31 120.2 . .
C31 C32 C33 120.5(8) . .
C31 C32 C35 121.1(7) . .
C33 C32 C35 118.3(7) . .
C32 C33 C34 119.4(7) . .
C32 C33 H33 120.3 . .
C34 C33 H33 120.3 . .
C29 C34 C33 121.3(7) . .
C29 C34 H34 119.4 . .
C33 C34 H34 119.4 . .
C36 C35 C37 118.9(8) . .
C36 C35 C32 119.8(7) . .
C37 C35 C32 121.3(6) . .
C35 C36 C35 120.3(10) 2_655 .
C35 C36 H36 119.8 2_655 .
C35 C36 H36 119.8 . .
C38 C37 C35 121.7(7) . .
C38 C37 H37 119.1 . .
C35 C37 H37 119.1 . .
C37 C38 C37 118.5(9) 2_655 .
C37 C38 C39 120.8(4) 2_655 .
C37 C38 C39 120.8(4) . .
C40 C39 C40 121.2(8) 2_655 .
C40 C39 C38 119.4(4) 2_655 .
C40 C39 C38 119.4(4) . .
C39 C40 C41 118.8(7) . .
C39 C40 H40 120.6 . .
C41 C40 H40 120.6 . .
C42 C41 C40 120.8(7) . .
C42 C41 H41 119.6 . .
C40 C41 H41 119.6 . .
C41 C42 C41 119.1(10) . 2_655
C41 C42 C43 120.4(5) . .
C41 C42 C43 120.4(5) 2_655 .
O9 C43 O9 125.7(12) 2_655 .
O9 C43 C42 117.2(6) 2_655 .
O9 C43 C42 117.2(6) . .
O11 C44 O10 122.5(8) . .
O11 C44 C45 121.2(10) . .
O10 C44 C45 116.2(10) . .
O11 C44 Zn3 76.9(5) . .
O10 C44 Zn3 45.6(4) . .
C45 C44 Zn3 161.8(9) . .
C47 C45 C46 118.2(6) . .
C47 C45 C44 121.6(9) . .
C46 C45 C44 120.2(9) . .
C45 C46 C46 120.2(4) . 2_556
C45 C46 H46 119.9 . .
C46 C46 H46 119.9 2_556 .
C45 C47 C47 121.4(4) . 2_556
C45 C47 H47 119.3 . .
C47 C47 H47 119.3 2_556 .
C27 O5 Zn1 120.7(6) . 3
C27 O6 Zn2' 147.2(14) . .
C27 O6 Zn2 136.3(10) . 2_656
Zn2' O6 Zn2 17.0(5) . 2_656
C27 O6 Zn2 136.4(9) . .
Zn2' O6 Zn2 26.2(10) . .
Zn2 O6 Zn2 12.5(4) 2_656 .
C28 O7 Zn3 122.9(5) . .
C28 O8 Zn3 134.5(5) . 2
C43 O9 Zn3 127.9(6) . 3_545
C44 O10 Zn3 106.8(5) . .

loop_
_geom_bond_atom_site_label_1
_geom_bond_atom_site_label_2
_geom_bond_distance
_geom_bond_site_symmetry_2
Zn1 O3 1.907(8) 1_455
Zn1 O5 1.915(7) 3_445
Zn1 O1W 2.06(2) .
Zn1 O1 2.070(8) .
Zn1 O1W' 2.09(3) .
Zn1 O2' 2.11(4) .
Zn1 O2 2.28(4) .
Zn1 C1 2.445(9) .
Zn2 Zn2 0.62(2) 2_656
Zn2 O6 1.715(15) 2_656
Zn2 O4 1.93(2) 3_455
Zn2 O4 2.01(2) 4_656
Zn2 O6 2.168(15) .
Zn2' Zn2' 1.44(3) 2_656
Zn2' O4 1.56(3) 4_656
Zn2' O6 1.67(2) .
Zn2' O4 2.43(2) 3_455
Zn2' O2' 2.45(5) 3
Zn3 O10 1.906(5) .
Zn3 O7 1.929(5) .
Zn3 O8 1.941(6) 2
Zn3 O9 1.975(5) 3_455
Zn3 C44 2.551(8) .
C1 O1 1.205(10) .
C1 O2 1.265(17) .
C1 O2' 1.274(18) .
C1 C2 1.493(10) .
O2' Zn2' 2.45(5) 3_445
C2 C7 1.396(7) .
C2 C3 1.401(7) .
C3 C4 1.395(7) .
C3 H3 0.9300 .
C4 C5 1.383(7) .
C4 H4 0.9300 .
C5 C6 1.411(7) .
C5 C8 1.492(12) .
C6 C7 1.408(7) .
C6 H6 0.9300 .
C7 H7 0.9300 .
C8 C13 1.370(8) .
C8 C9 1.393(8) .
C9 C10 1.360(8) .
C9 H9 0.9300 .
C10 C11 1.382(9) .
C10 C14 1.471(15) .
C11 C12 1.407(8) .
C11 H11 0.9300 .
C12 C13 1.368(8) .
C12 C21 1.521(15) .
C13 H13 0.9300 .
C14 C19 1.370(9) .
C14 C15 1.371(8) .
C15 C16 1.395(8) .
C15 H15 0.9300 .
C16 C17 1.384(8) .
C16 H16 0.9300 .
C17 C18 1.384(8) .
C17 C20 1.466(15) .
C18 C19 1.413(9) .
C18 H18 0.9300 .
C19 H19 0.9300 .
C20 O4 1.235(16) .
C20 O3 1.258(16) .
O3 Zn1 1.907(8) 1_655
O4 Zn2' 1.56(3) 4_646
O4 Zn2 1.93(2) 3_545
O4 Zn2 2.01(2) 4_646
O4 Zn2' 2.43(2) 3_545
C21 C26 1.385(8) .
C21 C22 1.388(8) .
C22 C23 1.380(8) .
C22 H22 0.9300 .
C23 C24 1.386(8) .
C23 H23 0.9300 .
C24 C25 1.387(8) .
C24 C27 1.503(13) .
C25 C26 1.385(8) .
C25 H25 0.9300 .
C26 H26 0.9300 .
C27 O6 1.268(11) .
C27 O5 1.276(11) .
C28 O7 1.230(8) .
C28 O8 1.238(9) .
C28 C29 1.482(10) .
C29 C34 1.403(7) .
C29 C30 1.404(7) .
C30 C31 1.379(7) .
C30 H30 0.9300 .
C31 C32 1.379(7) .
C31 H31 0.9300 .
C32 C33 1.385(7) .
C32 C35 1.459(10) .
C33 C34 1.411(7) .
C33 H33 0.9300 .
C34 H34 0.9300 .
C35 C36 1.377(7) .
C35 C37 1.385(7) .
C36 C35 1.377(7) 2_655
C36 H36 0.9300 .
C37 C38 1.364(6) .
C37 H37 0.9300 .
C38 C37 1.364(6) 2_655
C38 C39 1.531(10) .
C39 C40 1.390(6) 2_655
C39 C40 1.390(6) .
C40 C41 1.392(7) .
C40 H40 0.9300 .
C41 C42 1.390(7) .
C41 H41 0.9300 .
C42 C41 1.390(7) 2_655
C42 C43 1.517(15) .
C43 O9 1.240(7) 2_655
C43 O9 1.240(7) .
C44 O11 1.195(10) .
C44 O10 1.232(10) .
C44 C45 1.507(9) .
C45 C47 1.343(11) .
C45 C46 1.366(11) .
C46 C46 1.396(15) 2_556
C46 H46 0.9300 .
C47 C47 1.375(9) 2_556
C47 H47 0.9300 .
O5 Zn1 1.915(7) 3
O6 Zn2 1.715(15) 2_656
O8 Zn3 1.941(6) 2
O9 Zn3 1.975(5) 3_545

loop_
_platon_squeeze_void_nr
_platon_squeeze_void_average_x
_platon_squeeze_void_average_y
_platon_squeeze_void_average_z
_platon_squeeze_void_volume
_platon_squeeze_void_count_electrons
1 -0.008 -0.022 -0.014 3385.9 872.9
